data_7236676
loop_
_publ_author_name
'Li, Xiao'
'Wang, Xinlong'
'Zhou, Jie'
'Han, Lu'
'Sun, Chunyi'
'Wang, Qingqing'
'Su, Zhongmin'

_publ_section_title
;
 Ternary hybrids as efficient bifunctional electrocatalysts derived from
 bimetallic metal--organic-frameworks for overall water splitting
;
_journal_issue 14
_journal_name_full 'Journal of Materials Chemistry A'
_journal_page_first 5789
_journal_paper_doi 10.1039/C7TA10558D
_journal_volume 6
_journal_year 2018
_chemical_formula_sum 'C36 H30 Mo N8 Ni O5'
_chemical_formula_weight 809.33
_space_group_crystal_system triclinic
_space_group_IT_number 2
_space_group_name_Hall '-P 1'
_space_group_name_H-M_alt 'P -1'
_atom_sites_solution_hydrogens geom
_audit_creation_method SHELXL-2014/7
_audit_update_record
;
2017-07-19 deposited with the CCDC.
2018-02-19 downloaded from the CCDC.
;
_cell_angle_alpha 62.703(2)
_cell_angle_beta 76.533(2)
_cell_angle_gamma 82.775(2)
_cell_formula_units_Z 2
_cell_length_a 12.5972(13)
_cell_length_b 13.8730(15)
_cell_length_c 14.9094(16)
_cell_measurement_reflns_used 1326
_cell_measurement_temperature 293(2)
_cell_measurement_theta_max 20.2866
_cell_measurement_theta_min 2.3699
_cell_volume 2251.2(4)
_computing_structure_refinement 'SHELXL-2014/7 (Sheldrick, 2014)'
_diffrn_ambient_temperature 296(2)
_diffrn_measured_fraction_theta_full 0.998
_diffrn_measured_fraction_theta_max 0.996
_diffrn_measurement_device_type ccd
_diffrn_radiation_type MoK\a
_diffrn_radiation_wavelength 0.71073
_diffrn_reflns_av_R_equivalents 0.0527
_diffrn_reflns_av_unetI/netI 0.1224
_diffrn_reflns_Laue_measured_fraction_full 0.998
_diffrn_reflns_Laue_measured_fraction_max 0.996
_diffrn_reflns_limit_h_max 15
_diffrn_reflns_limit_h_min -14
_diffrn_reflns_limit_k_max 15
_diffrn_reflns_limit_k_min -16
_diffrn_reflns_limit_l_max 17
_diffrn_reflns_limit_l_min -18
_diffrn_reflns_number 13501
_diffrn_reflns_point_group_measured_fraction_full 0.998
_diffrn_reflns_point_group_measured_fraction_max 0.996
_diffrn_reflns_theta_full 25.242
_diffrn_reflns_theta_max 25.436
_diffrn_reflns_theta_min 1.568
_exptl_absorpt_coefficient_mu 0.739
_exptl_crystal_colour green
_exptl_crystal_density_diffrn 1.194
_exptl_crystal_description block
_exptl_crystal_F_000 824
_exptl_crystal_size_max 0.220
_exptl_crystal_size_mid 0.210
_exptl_crystal_size_min 0.190
_refine_diff_density_max 0.432
_refine_diff_density_min -0.641
_refine_diff_density_rms 0.090
_refine_ls_extinction_method none
_refine_ls_goodness_of_fit_ref 0.858
_refine_ls_hydrogen_treatment constr
_refine_ls_matrix_type full
_refine_ls_number_parameters 457
_refine_ls_number_reflns 8278
_refine_ls_number_restraints 12
_refine_ls_restrained_S_all 0.858
_refine_ls_R_factor_all 0.1027
_refine_ls_R_factor_gt 0.0549
_refine_ls_shift/su_max 0.007
_refine_ls_shift/su_mean 0.001
_refine_ls_structure_factor_coef Fsqd
_refine_ls_weighting_details 'w=1/[\s^2^(Fo^2^)+(0.0785P)^2^] where P=(Fo^2^+2Fc^2^)/3'
_refine_ls_weighting_scheme calc
_refine_ls_wR_factor_gt 0.1328
_refine_ls_wR_factor_ref 0.1493
_reflns_Friedel_coverage 0.000
_reflns_number_gt 4641
_reflns_number_total 8278
_reflns_threshold_expression 'I > 2\s(I)'
_cod_data_source_file c7ta10558d2.cif
_cod_data_source_block 2
_cod_database_code 7236676
_shelx_shelxl_version_number 2014/7
_shelx_space_group_comment
;
The symmetry employed for this shelxl refinement is uniquely defined
by the following loop, which should always be used as a source of
symmetry information in preference to the above space-group names.
They are only intended as comments.
;
_shelx_estimated_absorpt_t_min 0.854
_shelx_estimated_absorpt_t_max 0.872
_platon_squeeze_void_probe_radius 1.20

loop_
_space_group_symop_operation_xyz
'x, y, z'
'-x, -y, -z'

loop_
_atom_site_label
_atom_site_type_symbol
_atom_site_fract_x
_atom_site_fract_y
_atom_site_fract_z
_atom_site_U_iso_or_equiv
_atom_site_adp_type
_atom_site_occupancy
_atom_site_site_symmetry_order
_atom_site_calc_flag
_atom_site_refinement_flags_posn
_atom_site_refinement_flags_adp
_atom_site_refinement_flags_occupancy
Ni1 Ni 0.9987(18) 0.5100(11) 0.5020(14) 0.0234(15) Uani 0.5 1 d . U P
Ni2 Ni 0.5000 0.5000 0.5000 0.0295(3) Uani 1 2 d S U P
Mo1 Mo 0.76708(4) 0.34011(4) 0.52165(4) 0.03255(16) Uani 1 1 d . . .
C1 C 0.3824(5) 0.4241(5) 0.3844(4) 0.0434(15) Uani 1 1 d . . .
H1A H 0.3429 0.4893 0.3619 0.052 Uiso 1 1 calc R U .
C2 C 0.4849(6) 0.3002(5) 0.4608(5) 0.0570(19) Uani 1 1 d . . .
H2A H 0.5340 0.2598 0.5031 0.068 Uiso 1 1 calc R U .
C3 C 0.4420(6) 0.2656(5) 0.4070(5) 0.060(2) Uani 1 1 d . . .
H3A H 0.4549 0.1990 0.4051 0.072 Uiso 1 1 calc R U .
C4 C 0.3160(4) 0.3526(5) 0.2830(4) 0.0354(14) Uani 1 1 d . . .
C5 C 0.3179(6) 0.2643(6) 0.2645(5) 0.062(2) Uani 1 1 d . . .
H5A H 0.3554 0.2012 0.3011 0.074 Uiso 1 1 calc R U .
C6 C 0.2635(6) 0.2685(6) 0.1903(5) 0.062(2) Uani 1 1 d . . .
H6A H 0.2654 0.2078 0.1788 0.075 Uiso 1 1 calc R U .
C7 C 0.2080(4) 0.3602(5) 0.1347(4) 0.0381(15) Uani 1 1 d . . .
C8 C 0.2067(5) 0.4455(6) 0.1564(5) 0.055(2) Uani 1 1 d . . .
H8A H 0.1692 0.5090 0.1209 0.066 Uiso 1 1 calc R U .
C9 C 0.2597(5) 0.4403(6) 0.2299(5) 0.0541(19) Uani 1 1 d . . .
H9A H 0.2560 0.5004 0.2427 0.065 Uiso 1 1 calc R U .
C10 C 0.1546(4) 0.3682(5) 0.0524(4) 0.0374(14) Uani 1 1 d . . .
C11 C 0.1197(5) 0.2740(6) 0.0556(4) 0.0498(17) Uani 1 1 d . . .
H11A H 0.1282 0.2073 0.1110 0.060 Uiso 1 1 calc R U .
C12 C 0.0732(5) 0.2779(5) -0.0211(4) 0.0483(16) Uani 1 1 d . . .
H12A H 0.0505 0.2148 -0.0176 0.058 Uiso 1 1 calc R U .
C13 C 0.0609(4) 0.3785(5) -0.1043(4) 0.0375(15) Uani 1 1 d . . .
C14 C 0.0935(4) 0.4709(5) -0.1101(4) 0.0407(15) Uani 1 1 d . . .
H14A H 0.0841 0.5373 -0.1655 0.049 Uiso 1 1 calc R U .
C15 C 0.1420(4) 0.4655(5) -0.0314(4) 0.0418(15) Uani 1 1 d . . .
H15A H 0.1659 0.5288 -0.0363 0.050 Uiso 1 1 calc R U .
C16 C 0.0279(4) 0.4589(5) -0.2843(4) 0.0373(14) Uani 1 1 d . . .
H16A H 0.0699 0.5201 -0.3106 0.045 Uiso 1 1 calc R U .
C17 C -0.0749(5) 0.3412(6) -0.2725(4) 0.0470(17) Uani 1 1 d . . .
H17A H -0.1182 0.3050 -0.2895 0.056 Uiso 1 1 calc R U .
C18 C -0.0516(5) 0.3070(5) -0.1782(5) 0.0480(16) Uani 1 1 d . . .
H18A H -0.0763 0.2440 -0.1196 0.058 Uiso 1 1 calc R U .
C19 C 0.4903(5) 0.3152(5) 0.7139(4) 0.0411(15) Uani 1 1 d . . .
H19A H 0.5505 0.2811 0.6899 0.049 Uiso 1 1 calc R U .
C20 C 0.3584(5) 0.3536(5) 0.8179(5) 0.0448(16) Uani 1 1 d . . .
H20A H 0.3110 0.3537 0.8759 0.054 Uiso 1 1 calc R U .
C21 C 0.3531(4) 0.4209(5) 0.7191(4) 0.0362(14) Uani 1 1 d . . .
H21A H 0.3001 0.4751 0.6980 0.043 Uiso 1 1 calc R U .
C22 C 0.4934(5) 0.2075(5) 0.9001(4) 0.0449(16) Uani 1 1 d . . .
C23 C 0.6005(5) 0.1737(5) 0.8829(5) 0.0514(18) Uani 1 1 d . . .
H23A H 0.6420 0.1998 0.8164 0.062 Uiso 1 1 calc R U .
C24 C 0.6462(5) 0.0998(5) 0.9668(4) 0.0483(17) Uani 1 1 d . . .
H24A H 0.7189 0.0776 0.9554 0.058 Uiso 1 1 calc R U .
C25 C 0.5857(5) 0.0588(5) 1.0663(4) 0.0434(15) Uani 1 1 d . . .
C26 C 0.4780(5) 0.0918(6) 1.0814(5) 0.058(2) Uani 1 1 d . . .
H26A H 0.4358 0.0651 1.1476 0.070 Uiso 1 1 calc R U .
C27 C 0.4323(5) 0.1644(6) 0.9987(5) 0.059(2) Uani 1 1 d . . .
H27A H 0.3590 0.1845 1.0099 0.071 Uiso 1 1 calc R U .
C28 C 0.6385(5) -0.0159(5) 1.1545(5) 0.0451(16) Uani 1 1 d . . .
C29 C 0.7194(5) -0.0900(5) 1.1445(5) 0.0521(18) Uani 1 1 d . . .
H29A H 0.7390 -0.0943 1.0824 0.062 Uiso 1 1 calc R U .
C30 C 0.7712(5) -0.1569(6) 1.2232(5) 0.0539(18) Uani 1 1 d . . .
H30A H 0.8250 -0.2056 1.2137 0.065 Uiso 1 1 calc R U .
C31 C 0.7449(5) -0.1529(5) 1.3154(4) 0.0414(15) Uani 1 1 d . . .
C32 C 0.6658(6) -0.0797(5) 1.3277(5) 0.059(2) Uani 1 1 d . . .
H32A H 0.6465 -0.0763 1.3903 0.071 Uiso 1 1 calc R U .
C33 C 0.6151(6) -0.0115(6) 1.2478(5) 0.062(2) Uani 1 1 d . . .
H33A H 0.5637 0.0392 1.2569 0.075 Uiso 1 1 calc R U .
C34 C 0.8507(6) -0.1897(6) 1.4531(5) 0.061(2) Uani 1 1 d . . .
H34A H 0.8445 -0.1232 1.4552 0.073 Uiso 1 1 calc R U .
C35 C 0.9094(5) -0.2799(6) 1.5063(5) 0.0502(17) Uani 1 1 d . . .
H35A H 0.9516 -0.2839 1.5515 0.060 Uiso 1 1 calc R U .
C36 C 0.8314(4) -0.3242(5) 1.4184(4) 0.0387(14) Uani 1 1 d . . .
H36A H 0.8078 -0.3645 1.3916 0.046 Uiso 1 1 calc R U .
N1 N 0.4484(3) 0.4003(4) 0.4462(3) 0.0334(11) Uani 1 1 d . . .
N2 N 0.3749(3) 0.3488(4) 0.3553(3) 0.0350(11) Uani 1 1 d . . .
N3 N 0.0140(4) 0.3810(4) -0.1849(3) 0.0376(12) Uani 1 1 d . . .
N4 N -0.0252(3) 0.4370(4) -0.3384(3) 0.0363(12) Uani 1 1 d . . .
N5 N 0.4357(4) 0.3983(4) 0.6549(3) 0.0328(11) Uani 1 1 d . . .
N6 N 0.4459(4) 0.2856(4) 0.8169(3) 0.0381(12) Uani 1 1 d . . .
N7 N 0.8020(4) -0.2201(4) 1.3951(3) 0.0393(12) Uani 1 1 d . . .
N8 N 0.8985(4) -0.3622(4) 1.4849(3) 0.0389(12) Uani 1 1 d . . .
O1 O 0.6442(3) 0.4166(3) 0.5132(3) 0.0419(10) Uani 1 1 d . . .
O2 O 0.8035(4) 0.3087(5) 0.4190(4) 0.0852(18) Uani 1 1 d . . .
O3 O 0.7494(4) 0.2222(4) 0.6406(4) 0.0690(14) Uani 1 1 d . . .
O4 O 0.8699(3) 0.4174(3) 0.5160(3) 0.0457(11) Uani 1 1 d . . .

loop_
_atom_site_aniso_label
_atom_site_aniso_U_11
_atom_site_aniso_U_22
_atom_site_aniso_U_33
_atom_site_aniso_U_23
_atom_site_aniso_U_13
_atom_site_aniso_U_12
Ni1 0.0265(9) 0.029(4) 0.0236(11) -0.016(2) -0.0143(9) 0.002(3)
Ni2 0.0257(5) 0.0390(6) 0.0241(5) -0.0104(5) -0.0136(4) 0.0003(5)
Mo1 0.0265(3) 0.0409(3) 0.0355(3) -0.0189(3) -0.0133(2) 0.0023(2)
C1 0.047(4) 0.051(4) 0.036(4) -0.019(3) -0.018(3) 0.005(3)
C2 0.068(5) 0.049(4) 0.068(5) -0.022(4) -0.053(4) 0.012(4)
C3 0.083(5) 0.043(4) 0.069(5) -0.023(4) -0.053(4) 0.009(4)
C4 0.033(3) 0.052(4) 0.031(3) -0.023(3) -0.014(3) -0.003(3)
C5 0.085(5) 0.056(5) 0.059(5) -0.026(4) -0.046(4) 0.014(4)
C6 0.097(6) 0.063(5) 0.045(4) -0.028(4) -0.046(4) 0.008(4)
C7 0.039(3) 0.058(4) 0.021(3) -0.020(3) -0.010(2) -0.002(3)
C8 0.061(4) 0.072(5) 0.062(5) -0.047(4) -0.047(4) 0.030(4)
C9 0.058(4) 0.072(5) 0.058(4) -0.045(4) -0.033(3) 0.021(4)
C10 0.033(3) 0.054(4) 0.027(3) -0.017(3) -0.012(2) -0.004(3)
C11 0.059(4) 0.064(5) 0.023(3) -0.009(3) -0.020(3) -0.005(4)
C12 0.054(4) 0.055(4) 0.036(4) -0.013(3) -0.015(3) -0.018(3)
C13 0.041(3) 0.054(4) 0.020(3) -0.013(3) -0.017(3) -0.006(3)
C14 0.036(3) 0.048(4) 0.032(3) -0.011(3) -0.010(3) -0.001(3)
C15 0.039(3) 0.057(4) 0.037(3) -0.024(3) -0.017(3) 0.002(3)
C16 0.035(3) 0.050(4) 0.021(3) -0.009(3) -0.011(2) 0.001(3)
C17 0.039(3) 0.070(5) 0.031(3) -0.014(4) -0.015(3) -0.015(3)
C18 0.053(4) 0.056(4) 0.037(4) -0.015(3) -0.016(3) -0.015(3)
C19 0.043(3) 0.046(4) 0.028(3) -0.012(3) -0.007(3) 0.004(3)
C20 0.040(3) 0.044(4) 0.045(4) -0.017(3) -0.014(3) 0.018(3)
C21 0.035(3) 0.040(4) 0.031(3) -0.011(3) -0.012(3) 0.002(3)
C22 0.054(4) 0.047(4) 0.030(3) -0.011(3) -0.018(3) 0.009(3)
C23 0.050(4) 0.062(5) 0.033(4) -0.016(3) -0.011(3) 0.015(4)
C24 0.042(4) 0.064(5) 0.034(4) -0.019(4) -0.016(3) 0.020(3)
C25 0.051(4) 0.037(4) 0.035(4) -0.008(3) -0.017(3) 0.009(3)
C26 0.052(4) 0.064(5) 0.031(4) 0.000(3) -0.012(3) 0.015(4)
C27 0.048(4) 0.066(5) 0.037(4) -0.008(4) -0.007(3) 0.023(4)
C28 0.052(4) 0.039(4) 0.036(4) -0.011(3) -0.015(3) 0.012(3)
C29 0.064(4) 0.059(5) 0.037(4) -0.023(4) -0.025(3) 0.019(4)
C30 0.066(4) 0.056(5) 0.042(4) -0.025(4) -0.023(3) 0.026(4)
C31 0.042(3) 0.040(4) 0.035(3) -0.007(3) -0.020(3) 0.008(3)
C32 0.084(5) 0.056(5) 0.026(3) -0.017(3) -0.007(3) 0.026(4)
C33 0.079(5) 0.059(5) 0.033(4) -0.015(4) -0.014(3) 0.032(4)
C34 0.076(5) 0.066(5) 0.061(5) -0.037(4) -0.039(4) 0.015(4)
C35 0.055(4) 0.065(5) 0.046(4) -0.032(4) -0.032(3) 0.015(4)
C36 0.036(3) 0.039(4) 0.039(4) -0.013(3) -0.018(3) 0.010(3)
N1 0.033(2) 0.040(3) 0.032(3) -0.014(2) -0.018(2) -0.001(2)
N2 0.034(3) 0.045(3) 0.035(3) -0.022(3) -0.014(2) -0.001(2)
N3 0.036(3) 0.049(3) 0.028(3) -0.014(3) -0.013(2) -0.003(2)
N4 0.030(2) 0.049(3) 0.030(3) -0.014(3) -0.012(2) -0.001(2)
N5 0.037(3) 0.036(3) 0.024(2) -0.010(2) -0.012(2) 0.001(2)
N6 0.036(3) 0.041(3) 0.031(3) -0.009(2) -0.013(2) 0.004(2)
N7 0.043(3) 0.038(3) 0.036(3) -0.013(3) -0.017(2) 0.006(2)
N8 0.036(3) 0.052(3) 0.029(3) -0.016(3) -0.015(2) 0.006(2)
O1 0.030(2) 0.049(3) 0.042(2) -0.013(2) -0.0196(18) 0.0087(19)
O2 0.073(3) 0.134(5) 0.096(4) -0.092(4) -0.024(3) 0.013(4)
O3 0.067(3) 0.039(3) 0.070(3) 0.001(3) -0.015(3) 0.005(3)
O4 0.033(2) 0.062(3) 0.044(2) -0.020(2) -0.0151(18) -0.008(2)

loop_
_atom_type_symbol
_atom_type_description
_atom_type_scat_dispersion_real
_atom_type_scat_dispersion_imag
_atom_type_scat_source
C C 0.0033 0.0016 'International Tables Vol C Tables 4.2.6.8 and 6.1.1.4'
H H 0.0000 0.0000 'International Tables Vol C Tables 4.2.6.8 and 6.1.1.4'
N N 0.0061 0.0033 'International Tables Vol C Tables 4.2.6.8 and 6.1.1.4'
O O 0.0106 0.0060 'International Tables Vol C Tables 4.2.6.8 and 6.1.1.4'
Ni Ni 0.3393 1.1124 'International Tables Vol C Tables 4.2.6.8 and 6.1.1.4'
Mo Mo -1.6832 0.6857 'International Tables Vol C Tables 4.2.6.8 and 6.1.1.4'

loop_
_geom_angle_atom_site_label_1
_geom_angle_atom_site_label_2
_geom_angle_atom_site_label_3
_geom_angle
_geom_angle_site_symmetry_1
_geom_angle_site_symmetry_3
Ni1 Ni1 O4 118(9) 2_766 2_766
Ni1 Ni1 N8 140(9) 2_766 1_564
O4 Ni1 N8 95.6(6) 2_766 1_564
Ni1 Ni1 N4 101(7) 2_766 1_656
O4 Ni1 N4 93.5(8) 2_766 1_656
N8 Ni1 N4 97.8(7) 1_564 1_656
Ni1 Ni1 O4 54(8) 2_766 .
O4 Ni1 O4 172.6(9) 2_766 .
N8 Ni1 O4 91.2(9) 1_564 .
N4 Ni1 O4 88.3(7) 1_656 .
Ni1 Ni1 N4 71(7) 2_766 2_665
O4 Ni1 N4 90.5(8) 2_766 2_665
N8 Ni1 N4 88.8(7) 1_564 2_665
N4 Ni1 N4 172.0(7) 1_656 2_665
O4 Ni1 N4 86.9(7) . 2_665
Ni1 Ni1 N8 35(8) 2_766 2_757
O4 Ni1 N8 88.7(9) 2_766 2_757
N8 Ni1 N8 174.9(10) 1_564 2_757
N4 Ni1 N8 84.6(6) 1_656 2_757
O4 Ni1 N8 84.4(5) . 2_757
N4 Ni1 N8 88.6(6) 2_665 2_757
O1 Ni2 O1 180.0 . 2_666
O1 Ni2 N5 90.04(16) . .
O1 Ni2 N5 89.96(16) 2_666 .
O1 Ni2 N5 89.96(16) . 2_666
O1 Ni2 N5 90.04(16) 2_666 2_666
N5 Ni2 N5 180.0 . 2_666
O1 Ni2 N1 90.37(16) . .
O1 Ni2 N1 89.63(16) 2_666 .
N5 Ni2 N1 93.37(17) . .
N5 Ni2 N1 86.63(17) 2_666 .
O1 Ni2 N1 89.63(16) . 2_666
O1 Ni2 N1 90.37(16) 2_666 2_666
N5 Ni2 N1 86.63(17) . 2_666
N5 Ni2 N1 93.37(17) 2_666 2_666
N1 Ni2 N1 180.0 . 2_666
O2 Mo1 O4 108.6(2) . .
O2 Mo1 O1 109.5(2) . .
O4 Mo1 O1 109.08(18) . .
O2 Mo1 O3 111.6(3) . .
O4 Mo1 O3 109.2(2) . .
O1 Mo1 O3 108.8(2) . .
N1 C1 N2 115.0(5) . .
N1 C1 H1A 122.5 . .
N2 C1 H1A 122.5 . .
C3 C2 N1 111.7(5) . .
C3 C2 H2A 124.2 . .
N1 C2 H2A 124.2 . .
C2 C3 N2 105.6(6) . .
C2 C3 H3A 127.2 . .
N2 C3 H3A 127.2 . .
C9 C4 C5 117.6(5) . .
C9 C4 N2 122.5(5) . .
C5 C4 N2 119.9(5) . .
C4 C5 C6 120.4(6) . .
C4 C5 H5A 119.8 . .
C6 C5 H5A 119.8 . .
C7 C6 C5 121.4(6) . .
C7 C6 H6A 119.3 . .
C5 C6 H6A 119.3 . .
C6 C7 C8 116.4(5) . .
C6 C7 C10 122.2(5) . .
C8 C7 C10 121.3(5) . .
C7 C8 C9 121.8(6) . .
C7 C8 H8A 119.1 . .
C9 C8 H8A 119.1 . .
C4 C9 C8 122.4(6) . .
C4 C9 H9A 118.8 . .
C8 C9 H9A 118.8 . .
C15 C10 C11 117.6(5) . .
C15 C10 C7 122.2(6) . .
C11 C10 C7 120.2(5) . .
C12 C11 C10 121.8(6) . .
C12 C11 H11A 119.1 . .
C10 C11 H11A 119.1 . .
C11 C12 C13 118.8(6) . .
C11 C12 H12A 120.6 . .
C13 C12 H12A 120.6 . .
C14 C13 C12 121.1(5) . .
C14 C13 N3 120.7(5) . .
C12 C13 N3 118.1(5) . .
C13 C14 C15 119.4(6) . .
C13 C14 H14A 120.3 . .
C15 C14 H14A 120.3 . .
C10 C15 C14 121.3(6) . .
C10 C15 H15A 119.4 . .
C14 C15 H15A 119.4 . .
N4 C16 N3 111.6(5) . .
N4 C16 H16A 124.2 . .
N3 C16 H16A 124.2 . .
C18 C17 N4 109.3(5) . .
C18 C17 H17A 125.3 . .
N4 C17 H17A 125.3 . .
N3 C18 C17 107.5(6) . .
N3 C18 H18A 126.2 . .
C17 C18 H18A 126.2 . .
N5 C19 N6 110.5(5) . .
N5 C19 H19A 124.7 . .
N6 C19 H19A 124.7 . .
C21 C20 N6 107.2(5) . .
C21 C20 H20A 126.4 . .
N6 C20 H20A 126.4 . .
C20 C21 N5 110.4(5) . .
C20 C21 H21A 124.8 . .
N5 C21 H21A 124.8 . .
C27 C22 C23 119.4(5) . .
C27 C22 N6 120.2(5) . .
C23 C22 N6 120.5(5) . .
C22 C23 C24 119.2(6) . .
C22 C23 H23A 120.4 . .
C24 C23 H23A 120.4 . .
C25 C24 C23 121.4(6) . .
C25 C24 H24A 119.3 . .
C23 C24 H24A 119.3 . .
C26 C25 C24 118.4(5) . .
C26 C25 C28 121.6(6) . .
C24 C25 C28 120.0(5) . .
C25 C26 C27 120.4(6) . .
C25 C26 H26A 119.8 . .
C27 C26 H26A 119.8 . .
C22 C27 C26 121.2(6) . .
C22 C27 H27A 119.4 . .
C26 C27 H27A 119.4 . .
C33 C28 C29 116.1(5) . .
C33 C28 C25 122.7(6) . .
C29 C28 C25 121.1(5) . .
C30 C29 C28 122.1(6) . .
C30 C29 H29A 118.9 . .
C28 C29 H29A 118.9 . .
C31 C30 C29 120.8(6) . .
C31 C30 H30A 119.6 . .
C29 C30 H30A 119.6 . .
C30 C31 C32 118.7(5) . .
C30 C31 N7 120.1(5) . .
C32 C31 N7 121.1(5) . .
C31 C32 C33 120.3(6) . .
C31 C32 H32A 119.8 . .
C33 C32 H32A 119.8 . .
C32 C33 C28 122.0(6) . .
C32 C33 H33A 119.0 . .
C28 C33 H33A 119.0 . .
C35 C34 N7 104.3(6) . .
C35 C34 H34A 127.8 . .
N7 C34 H34A 127.8 . .
N8 C35 C34 111.5(5) . .
N8 C35 H35A 124.2 . .
C34 C35 H35A 124.2 . .
N8 C36 N7 111.5(5) . .
N8 C36 H36A 124.3 . .
N7 C36 H36A 124.3 . .
C1 N1 C2 103.3(5) . .
C1 N1 Ni2 128.6(4) . .
C2 N1 Ni2 127.8(3) . .
C1 N2 C3 104.4(5) . .
C1 N2 C4 129.0(5) . .
C3 N2 C4 126.5(5) . .
C18 N3 C16 105.8(5) . .
C18 N3 C13 127.6(5) . .
C16 N3 C13 126.6(5) . .
C16 N4 C17 105.8(5) . .
C16 N4 Ni1 125.6(6) . 1_454
C17 N4 Ni1 126.6(6) . 1_454
C16 N4 Ni1 130.4(6) . 2_665
C17 N4 Ni1 119.6(5) . 2_665
Ni1 N4 Ni1 8.0(7) 1_454 2_665
C19 N5 C21 106.2(5) . .
C19 N5 Ni2 123.1(4) . .
C21 N5 Ni2 127.8(4) . .
C20 N6 C19 105.6(5) . .
C20 N6 C22 129.5(5) . .
C19 N6 C22 124.5(5) . .
C36 N7 C34 107.2(5) . .
C36 N7 C31 124.4(5) . .
C34 N7 C31 127.9(5) . .
C36 N8 C35 105.4(5) . .
C36 N8 Ni1 123.3(6) . 1_546
C35 N8 Ni1 127.7(6) . 1_546
C36 N8 Ni1 118.6(6) . 2_757
C35 N8 Ni1 132.7(6) . 2_757
Ni1 N8 Ni1 5.1(10) 1_546 2_757
Mo1 O1 Ni2 176.9(2) . .
Mo1 O4 Ni1 170.1(5) . 2_766
Mo1 O4 Ni1 177.0(5) . .
Ni1 O4 Ni1 7.4(9) 2_766 .

loop_
_geom_bond_atom_site_label_1
_geom_bond_atom_site_label_2
_geom_bond_distance
_geom_bond_site_symmetry_2
Ni1 Ni1 0.31(2) 2_766
Ni1 O4 1.95(2) 2_766
Ni1 N8 1.993(18) 1_564
Ni1 N4 2.076(18) 1_656
Ni1 O4 2.110(19) .
Ni1 N4 2.154(18) 2_665
Ni1 N8 2.236(17) 2_757
Ni2 O1 2.026(3) .
Ni2 O1 2.026(3) 2_666
Ni2 N5 2.099(4) .
Ni2 N5 2.099(4) 2_666
Ni2 N1 2.113(4) .
Ni2 N1 2.113(4) 2_666
Mo1 O2 1.725(4) .
Mo1 O4 1.746(4) .
Mo1 O1 1.759(3) .
Mo1 O3 1.766(4) .
C1 N1 1.288(6) .
C1 N2 1.321(7) .
C1 H1A 0.9300 .
C2 C3 1.335(8) .
C2 N1 1.340(7) .
C2 H2A 0.9300 .
C3 N2 1.373(7) .
C3 H3A 0.9300 .
C4 C9 1.331(8) .
C4 C5 1.370(8) .
C4 N2 1.424(6) .
C5 C6 1.407(8) .
C5 H5A 0.9300 .
C6 C7 1.369(8) .
C6 H6A 0.9300 .
C7 C8 1.361(8) .
C7 C10 1.486(7) .
C8 C9 1.381(7) .
C8 H8A 0.9300 .
C9 H9A 0.9300 .
C10 C15 1.379(8) .
C10 C11 1.407(8) .
C11 C12 1.380(7) .
C11 H11A 0.9300 .
C12 C13 1.399(8) .
C12 H12A 0.9300 .
C13 C14 1.354(8) .
C13 N3 1.442(6) .
C14 C15 1.413(7) .
C14 H14A 0.9300 .
C15 H15A 0.9300 .
C16 N4 1.311(6) .
C16 N3 1.361(7) .
C16 H16A 0.9300 .
C17 C18 1.353(7) .
C17 N4 1.359(7) .
C17 H17A 0.9300 .
C18 N3 1.353(7) .
C18 H18A 0.9300 .
C19 N5 1.316(7) .
C19 N6 1.385(7) .
C19 H19A 0.9300 .
C20 C21 1.347(7) .
C20 N6 1.360(7) .
C20 H20A 0.9300 .
C21 N5 1.351(7) .
C21 H21A 0.9300 .
C22 C27 1.376(8) .
C22 C23 1.377(8) .
C22 N6 1.421(7) .
C23 C24 1.399(7) .
C23 H23A 0.9300 .
C24 C25 1.384(8) .
C24 H24A 0.9300 .
C25 C26 1.377(8) .
C25 C28 1.493(7) .
C26 C27 1.383(8) .
C26 H26A 0.9300 .
C27 H27A 0.9300 .
C28 C33 1.382(8) .
C28 C29 1.386(8) .
C29 C30 1.367(8) .
C29 H29A 0.9300 .
C30 C31 1.362(8) .
C30 H30A 0.9300 .
C31 C32 1.375(8) .
C31 N7 1.418(6) .
C32 C33 1.374(8) .
C32 H32A 0.9300 .
C33 H33A 0.9300 .
C34 C35 1.368(8) .
C34 N7 1.396(7) .
C34 H34A 0.9300 .
C35 N8 1.349(7) .
C35 H35A 0.9300 .
C36 N8 1.332(6) .
C36 N7 1.344(7) .
C36 H36A 0.9300 .
N4 Ni1 2.076(18) 1_454
N4 Ni1 2.154(18) 2_665
N8 Ni1 1.993(18) 1_546
N8 Ni1 2.236(17) 2_757
O4 Ni1 1.95(2) 2_766

loop_
_platon_squeeze_void_nr
_platon_squeeze_void_average_x
_platon_squeeze_void_average_y
_platon_squeeze_void_average_z
_platon_squeeze_void_volume
_platon_squeeze_void_count_electrons
_platon_squeeze_void_content
1 -0.010 0.007 -0.006 852 215 ' '
